data_4309621
loop_
_publ_author_name
'Richard D. Adams'
'Burjor Captain'
'Lei Zhu'

_publ_section_title
;
Synthesis of PtRu5(CO)14(PBut3)(\m-H)2(\m6-C) and Its Reactions with
Pt(PBut3)2, HGePh3, and HSnPh3
;
_journal_name_full 'Inorganic Chemistry'
_journal_page_first 6623
_journal_page_last 6631
_journal_paper_doi 10.1021/ic051007q
_journal_volume 44
_journal_year 2005
_chemical_formula_sum 'C38 H39 O13 P Pt Ru5 Sn'
_chemical_formula_weight 1553.79
_chemical_name_systematic
; 
 ? 
;
_space_group_IT_number 2
_symmetry_cell_setting triclinic
_symmetry_space_group_name_Hall '-P 1'
_symmetry_space_group_name_H-M 'P -1'
_atom_sites_solution_hydrogens geom
_atom_sites_solution_primary direct
_atom_sites_solution_secondary difmap
_audit_creation_method SHELXL-97
_cell_angle_alpha 83.7380(10)
_cell_angle_beta 87.6300(10)
_cell_angle_gamma 72.9890(10)
_cell_formula_units_Z 2
_cell_length_a 9.7420(4)
_cell_length_b 13.8504(5)
_cell_length_c 18.2328(7)
_cell_measurement_reflns_used 7627
_cell_measurement_temperature 296(2)
_cell_measurement_theta_max 27.99
_cell_measurement_theta_min 2.19
_cell_volume 2338.38(16)
_computing_cell_refinement 'SAINT+  V6.2 (Bruker, 2001)'
_computing_data_collection 'SMART V5.625 (Bruker, 2001)'
_computing_data_reduction 'SAINT+  V6.2'
_computing_molecular_graphics 'SHELXTL V6.1 (Sheldrick, 1997)'
_computing_publication_material 'SHELXTL V6.1'
_computing_structure_refinement 'SHELXL-97 (Sheldrick, 1997)'
_computing_structure_solution 'SHELXS-97 (Sheldrick, 1990)'
_diffrn_ambient_temperature 296(2)
_diffrn_measured_fraction_theta_full 0.991
_diffrn_measured_fraction_theta_max 0.991
_diffrn_measurement_device_type 'Bruker SMART APEX CCD diffractometer'
_diffrn_measurement_method 'omega scans'
_diffrn_radiation_monochromator graphite
_diffrn_radiation_source 'fine-focus sealed tube'
_diffrn_radiation_type MoK\a
_diffrn_radiation_wavelength 0.71073
_diffrn_reflns_av_R_equivalents 0.0249
_diffrn_reflns_av_sigmaI/netI 0.0383
_diffrn_reflns_limit_h_max 12
_diffrn_reflns_limit_h_min -12
_diffrn_reflns_limit_k_max 18
_diffrn_reflns_limit_k_min -18
_diffrn_reflns_limit_l_max 24
_diffrn_reflns_limit_l_min -23
_diffrn_reflns_number 24914
_diffrn_reflns_theta_full 28.32
_diffrn_reflns_theta_max 28.32
_diffrn_reflns_theta_min 1.12
_diffrn_standards_decay_% <1
_exptl_absorpt_coefficient_mu 5.166
_exptl_absorpt_correction_T_max 1.000
_exptl_absorpt_correction_T_min 0.650
_exptl_absorpt_correction_type sadbs
_exptl_absorpt_process_details '(SADABS, Bruker, 1997)'
_exptl_crystal_colour Red
_exptl_crystal_density_diffrn 2.207
_exptl_crystal_density_method 'not measured'
_exptl_crystal_description Block
_exptl_crystal_F_000 1468
_exptl_crystal_size_max 0.20
_exptl_crystal_size_mid 0.18
_exptl_crystal_size_min 0.06
_refine_diff_density_max 0.925
_refine_diff_density_min -0.737
_refine_diff_density_rms 0.111
_refine_ls_extinction_method none
_refine_ls_goodness_of_fit_ref 0.997
_refine_ls_hydrogen_treatment mixed
_refine_ls_matrix_type full
_refine_ls_number_parameters 548
_refine_ls_number_reflns 11522
_refine_ls_number_restraints 0
_refine_ls_restrained_S_all 0.997
_refine_ls_R_factor_all 0.0382
_refine_ls_R_factor_gt 0.0279
_refine_ls_shift/su_max 0.002
_refine_ls_shift/su_mean 0.000
_refine_ls_structure_factor_coef Fsqd
_refine_ls_weighting_details 'calc w=1/[\s^2^(Fo^2^)+(0.0271P)^2^+0.1931P] where P=(Fo^2^+2Fc^2^)/3'
_refine_ls_weighting_scheme calc
_refine_ls_wR_factor_gt 0.0598
_refine_ls_wR_factor_ref 0.0652
_reflns_number_gt 9465
_reflns_number_total 11522
_reflns_threshold_expression >2sigma(I)
_cod_data_source_file ic051007qsi20050621_100257_5.cif
_cod_data_source_block h2ptru5s
_cod_depositor_comments
;
The following automatic conversions were performed:
'_symmetry_cell_setting' value 'Triclinic' changed to 'triclinic'
according to '/home/saulius/struct/CIF-dictionaries/cif_core.dic'
dictionary named 'cif_core.dic' version 2.4.1 from 2010-06-29.

Automatic conversion script
Id: cif_fix_enum 1527 2010-12-29 10:47:43Z saulius 
;
_cod_database_code 4309621

loop_
_symmetry_equiv_pos_as_xyz
'x, y, z'
'-x, -y, -z'

loop_
_atom_site_label
_atom_site_type_symbol
_atom_site_fract_x
_atom_site_fract_y
_atom_site_fract_z
_atom_site_U_iso_or_equiv
_atom_site_adp_type
_atom_site_occupancy
_atom_site_symmetry_multiplicity
_atom_site_calc_flag
_atom_site_refinement_flags
_atom_site_disorder_assembly
_atom_site_disorder_group
Pt1 Pt 0.739559(14) 1.075118(10) 0.255790(7) 0.03411(4) Uani 1 1 d . . .
Ru1 Ru 0.96591(3) 0.89465(2) 0.249898(16) 0.03335(7) Uani 1 1 d . . .
Ru2 Ru 0.75017(3) 0.94104(2) 0.131554(15) 0.03749(7) Uani 1 1 d . . .
Ru3 Ru 0.52764(3) 0.97355(2) 0.242638(16) 0.03724(7) Uani 1 1 d . . .
Ru4 Ru 0.73111(3) 0.88599(2) 0.358069(15) 0.03736(7) Uani 1 1 d . . .
Ru5 Ru 0.75564(3) 0.77680(2) 0.236038(16) 0.03672(7) Uani 1 1 d . . .
P1 P 0.74624(11) 1.23917(7) 0.26761(5) 0.0397(2) Uani 1 1 d . . .
Sn1 Sn 1.03818(3) 0.69889(2) 0.239395(15) 0.04121(7) Uani 1 1 d . . .
O11 O 1.1728(4) 0.8729(3) 0.37401(19) 0.0811(11) Uani 1 1 d . . .
O12 O 1.1780(3) 0.9324(3) 0.13370(19) 0.0762(10) Uani 1 1 d . . .
O21 O 0.6904(4) 1.1471(3) 0.04252(18) 0.0785(11) Uani 1 1 d . . .
O22 O 0.9917(4) 0.8554(4) 0.0260(2) 0.1062(15) Uani 1 1 d . . .
O23 O 0.5429(4) 0.8823(3) 0.03900(19) 0.0880(12) Uani 1 1 d . . .
O31 O 0.3314(4) 1.0988(3) 0.11991(19) 0.0826(11) Uani 1 1 d . . .
O32 O 0.3124(4) 1.0521(3) 0.36420(19) 0.0840(11) Uani 1 1 d . . .
O33 O 0.4136(3) 0.7922(3) 0.2357(2) 0.0712(9) Uani 1 1 d . . .
O41 O 0.6458(6) 1.0378(3) 0.4714(2) 0.1092(16) Uani 1 1 d . . .
O42 O 0.5165(4) 0.7835(3) 0.4294(2) 0.0827(11) Uani 1 1 d . . .
O43 O 0.9633(4) 0.7462(3) 0.45812(19) 0.0877(12) Uani 1 1 d . . .
O51 O 0.7345(5) 0.6590(3) 0.1090(2) 0.0984(13) Uani 1 1 d . . .
O52 O 0.7158(4) 0.6063(3) 0.3458(2) 0.0837(11) Uani 1 1 d . . .
C1 C 0.7507(3) 0.9265(2) 0.24595(16) 0.0303(7) Uani 1 1 d . . .
C11 C 1.0972(4) 0.8776(3) 0.3275(2) 0.0503(10) Uani 1 1 d . . .
C12 C 1.0994(4) 0.9155(3) 0.1776(2) 0.0483(10) Uani 1 1 d . . .
C21 C 0.7154(5) 1.0738(4) 0.0801(2) 0.0534(11) Uani 1 1 d . . .
C22 C 0.9057(5) 0.8864(4) 0.0675(2) 0.0646(13) Uani 1 1 d . . .
C23 C 0.6201(5) 0.9052(4) 0.0734(2) 0.0544(11) Uani 1 1 d . . .
C31 C 0.4037(4) 1.0497(3) 0.1646(2) 0.0517(10) Uani 1 1 d . . .
C32 C 0.3914(5) 1.0191(3) 0.3202(2) 0.0541(11) Uani 1 1 d . . .
C33 C 0.4828(5) 0.8466(4) 0.2373(2) 0.0580(12) Uani 1 1 d . . .
C41 C 0.6818(6) 0.9868(4) 0.4257(2) 0.0660(13) Uani 1 1 d . . .
C42 C 0.5951(5) 0.8236(3) 0.4029(2) 0.0533(11) Uani 1 1 d . . .
C43 C 0.8808(5) 0.7996(4) 0.4194(2) 0.0564(11) Uani 1 1 d . . .
C51 C 0.7456(5) 0.7047(4) 0.1559(3) 0.0616(12) Uani 1 1 d . . .
C52 C 0.7349(5) 0.6703(3) 0.3059(2) 0.0518(10) Uani 1 1 d . . .
C61 C 0.5716(5) 1.3401(3) 0.2365(3) 0.0588(12) Uani 1 1 d . . .
C62 C 0.4397(5) 1.3103(4) 0.2701(4) 0.0937(19) Uani 1 1 d . . .
H62A H 0.3610 1.3351 0.2365 0.141 Uiso 1 1 calc R . .
H62B H 0.4131 1.3396 0.3159 0.141 Uiso 1 1 calc R . .
H62C H 0.4630 1.2378 0.2790 0.141 Uiso 1 1 calc R . .
C63 C 0.5629(6) 1.3412(4) 0.1532(3) 0.0881(18) Uani 1 1 d . . .
H63A H 0.4711 1.3846 0.1364 0.132 Uiso 1 1 calc R . .
H63B H 0.5744 1.2736 0.1409 0.132 Uiso 1 1 calc R . .
H63C H 0.6375 1.3662 0.1297 0.132 Uiso 1 1 calc R . .
C64 C 0.5574(6) 1.4482(4) 0.2554(3) 0.0900(19) Uani 1 1 d . . .
H64A H 0.6390 1.4685 0.2360 0.135 Uiso 1 1 calc R . .
H64B H 0.5530 1.4494 0.3080 0.135 Uiso 1 1 calc R . .
H64C H 0.4714 1.4942 0.2339 0.135 Uiso 1 1 calc R . .
C65 C 0.7802(5) 1.2543(3) 0.3680(2) 0.0549(11) Uani 1 1 d . . .
C66 C 0.6402(6) 1.2643(4) 0.4123(3) 0.0801(16) Uani 1 1 d . . .
H66A H 0.6604 1.2557 0.4641 0.120 Uiso 1 1 calc R . .
H66B H 0.5981 1.2132 0.4009 0.120 Uiso 1 1 calc R . .
H66C H 0.5745 1.3303 0.3996 0.120 Uiso 1 1 calc R . .
C67 C 0.8308(7) 1.3466(4) 0.3798(3) 0.0817(17) Uani 1 1 d . . .
H67A H 0.7612 1.4075 0.3601 0.123 Uiso 1 1 calc R . .
H67B H 0.9213 1.3410 0.3550 0.123 Uiso 1 1 calc R . .
H67C H 0.8417 1.3488 0.4316 0.123 Uiso 1 1 calc R . .
C68 C 0.8923(6) 1.1582(4) 0.4022(2) 0.0668(13) Uani 1 1 d . . .
H68A H 0.9857 1.1567 0.3826 0.100 Uiso 1 1 calc R . .
H68B H 0.8685 1.0990 0.3907 0.100 Uiso 1 1 calc R . .
H68C H 0.8923 1.1590 0.4548 0.100 Uiso 1 1 calc R . .
C69 C 0.9034(5) 1.2664(3) 0.2102(2) 0.0508(10) Uani 1 1 d . . .
C70 C 0.8967(6) 1.3789(4) 0.1949(3) 0.0817(17) Uani 1 1 d . . .
H70A H 0.8932 1.4075 0.2408 0.123 Uiso 1 1 calc R . .
H70B H 0.8122 1.4146 0.1670 0.123 Uiso 1 1 calc R . .
H70C H 0.9804 1.3849 0.1673 0.123 Uiso 1 1 calc R . .
C71 C 1.0456(5) 1.2103(4) 0.2486(3) 0.0731(14) Uani 1 1 d . . .
H71A H 1.1241 1.2163 0.2166 0.110 Uiso 1 1 calc R . .
H71B H 1.0511 1.1399 0.2599 0.110 Uiso 1 1 calc R . .
H71C H 1.0508 1.2395 0.2934 0.110 Uiso 1 1 calc R . .
C72 C 0.9120(5) 1.2225(4) 0.1356(2) 0.0650(13) Uani 1 1 d . . .
H72A H 0.9904 1.2360 0.1069 0.098 Uiso 1 1 calc R . .
H72B H 0.8239 1.2535 0.1094 0.098 Uiso 1 1 calc R . .
H72C H 0.9271 1.1505 0.1439 0.098 Uiso 1 1 calc R . .
C73 C 1.1485(4) 0.6318(3) 0.1446(2) 0.0482(10) Uani 1 1 d . . .
C74 C 1.2616(5) 0.6581(4) 0.1116(3) 0.0702(14) Uani 1 1 d . . .
H74 H 1.2928 0.7081 0.1299 0.084 Uiso 1 1 calc R . .
C75 C 1.3315(6) 0.6120(4) 0.0512(3) 0.0854(18) Uani 1 1 d . . .
H75 H 1.4079 0.6320 0.0291 0.102 Uiso 1 1 calc R . .
C76 C 1.2896(7) 0.5386(5) 0.0241(3) 0.0819(18) Uani 1 1 d . . .
H76 H 1.3374 0.5077 -0.0162 0.098 Uiso 1 1 calc R . .
C77 C 1.1779(7) 0.5100(5) 0.0557(3) 0.0910(19) Uani 1 1 d . . .
H77 H 1.1482 0.4594 0.0372 0.109 Uiso 1 1 calc R . .
C78 C 1.1071(6) 0.5572(4) 0.1164(3) 0.0845(18) Uani 1 1 d . . .
H78 H 1.0303 0.5373 0.1382 0.101 Uiso 1 1 calc R . .
C79 C 1.1418(5) 0.5975(3) 0.3326(2) 0.0498(10) Uani 1 1 d . . .
C80 C 1.2619(5) 0.6100(4) 0.3626(3) 0.0692(13) Uani 1 1 d . . .
H80 H 1.2993 0.6612 0.3414 0.083 Uiso 1 1 calc R . .
C81 C 1.3285(6) 0.5482(5) 0.4236(3) 0.0866(18) Uani 1 1 d . . .
H81 H 1.4105 0.5577 0.4423 0.104 Uiso 1 1 calc R . .
C82 C 1.2760(8) 0.4750(5) 0.4556(3) 0.094(2) Uani 1 1 d . . .
H82 H 1.3202 0.4344 0.4971 0.113 Uiso 1 1 calc R . .
C83 C 1.1589(8) 0.4602(5) 0.4279(4) 0.106(2) Uani 1 1 d . . .
H83 H 1.1224 0.4091 0.4502 0.127 Uiso 1 1 calc R . .
C84 C 1.0918(6) 0.5206(4) 0.3661(3) 0.0836(17) Uani 1 1 d . . .
H84 H 1.0118 0.5087 0.3471 0.100 Uiso 1 1 calc R . .
H1 H 0.919(5) 1.036(4) 0.263(2) 0.087(16) Uiso 1 1 d . . .
H2 H 0.556(5) 1.095(4) 0.266(3) 0.100(17) Uiso 1 1 d . . .

loop_
_atom_site_aniso_label
_atom_site_aniso_U_11
_atom_site_aniso_U_22
_atom_site_aniso_U_33
_atom_site_aniso_U_23
_atom_site_aniso_U_13
_atom_site_aniso_U_12
Pt1 0.03563(8) 0.02950(8) 0.03702(8) -0.00323(6) -0.00026(6) -0.00921(6)
Ru1 0.03013(15) 0.03242(15) 0.03781(15) -0.00338(12) -0.00279(12) -0.00928(12)
Ru2 0.03882(16) 0.04607(18) 0.02841(14) -0.00291(13) -0.00172(12) -0.01371(14)
Ru3 0.03040(15) 0.04061(17) 0.04048(16) -0.00066(13) -0.00020(12) -0.01120(12)
Ru4 0.04628(17) 0.03731(17) 0.02906(14) -0.00019(12) 0.00135(12) -0.01436(13)
Ru5 0.04016(16) 0.03313(16) 0.03984(16) -0.00568(13) -0.00123(13) -0.01441(13)
P1 0.0487(6) 0.0290(5) 0.0399(5) -0.0029(4) 0.0025(4) -0.0095(4)
Sn1 0.04257(15) 0.03374(14) 0.04367(15) -0.00372(11) 0.00064(11) -0.00560(11)
O11 0.071(2) 0.102(3) 0.075(2) -0.004(2) -0.0350(19) -0.031(2)
O12 0.059(2) 0.097(3) 0.076(2) 0.004(2) 0.0154(18) -0.0346(19)
O21 0.115(3) 0.068(2) 0.061(2) 0.0220(18) -0.035(2) -0.044(2)
O22 0.073(3) 0.168(4) 0.061(2) -0.036(3) 0.018(2) -0.002(3)
O23 0.096(3) 0.115(3) 0.071(2) -0.006(2) -0.034(2) -0.055(2)
O31 0.061(2) 0.101(3) 0.071(2) 0.020(2) -0.0160(18) -0.010(2)
O32 0.064(2) 0.101(3) 0.071(2) -0.005(2) 0.0263(19) -0.003(2)
O33 0.0565(19) 0.066(2) 0.102(3) -0.0079(19) -0.0093(18) -0.0343(17)
O41 0.208(5) 0.066(2) 0.066(2) -0.029(2) 0.051(3) -0.059(3)
O42 0.090(3) 0.087(3) 0.081(2) -0.001(2) 0.032(2) -0.049(2)
O43 0.084(3) 0.102(3) 0.062(2) 0.018(2) -0.028(2) -0.010(2)
O51 0.131(4) 0.081(3) 0.089(3) -0.045(2) -0.027(3) -0.024(2)
O52 0.117(3) 0.051(2) 0.087(3) 0.0070(19) 0.018(2) -0.038(2)
C1 0.0295(17) 0.0340(19) 0.0268(16) -0.0036(14) -0.0007(13) -0.0082(14)
C11 0.042(2) 0.050(3) 0.057(3) -0.004(2) -0.008(2) -0.0115(19)
C12 0.042(2) 0.049(3) 0.056(3) -0.003(2) -0.0010(19) -0.0166(19)
C21 0.065(3) 0.060(3) 0.040(2) 0.003(2) -0.009(2) -0.027(2)
C22 0.054(3) 0.094(4) 0.039(2) -0.011(2) 0.000(2) -0.009(3)
C23 0.063(3) 0.066(3) 0.040(2) -0.002(2) -0.005(2) -0.027(2)
C31 0.041(2) 0.057(3) 0.054(3) 0.003(2) -0.0034(19) -0.012(2)
C32 0.044(2) 0.056(3) 0.058(3) 0.002(2) 0.006(2) -0.012(2)
C33 0.063(3) 0.064(3) 0.056(3) 0.001(2) -0.006(2) -0.034(2)
C41 0.110(4) 0.051(3) 0.044(2) -0.007(2) 0.011(3) -0.035(3)
C42 0.067(3) 0.053(3) 0.040(2) -0.003(2) 0.008(2) -0.020(2)
C43 0.063(3) 0.066(3) 0.040(2) 0.004(2) -0.008(2) -0.020(2)
C51 0.070(3) 0.050(3) 0.068(3) -0.016(2) -0.011(2) -0.016(2)
C52 0.059(3) 0.036(2) 0.061(3) -0.006(2) 0.003(2) -0.015(2)
C61 0.060(3) 0.043(3) 0.061(3) 0.000(2) 0.001(2) 0.001(2)
C62 0.049(3) 0.071(4) 0.146(6) -0.009(4) 0.004(3) 0.004(3)
C63 0.085(4) 0.076(4) 0.082(4) 0.005(3) -0.024(3) 0.008(3)
C64 0.104(4) 0.035(3) 0.113(5) -0.008(3) -0.005(4) 0.008(3)
C65 0.087(3) 0.041(2) 0.038(2) -0.0094(18) 0.000(2) -0.019(2)
C66 0.111(4) 0.067(3) 0.053(3) -0.010(3) 0.024(3) -0.013(3)
C67 0.143(5) 0.050(3) 0.063(3) -0.013(2) -0.009(3) -0.041(3)
C68 0.099(4) 0.057(3) 0.048(3) 0.001(2) -0.019(3) -0.027(3)
C69 0.061(3) 0.044(2) 0.053(2) -0.0061(19) 0.009(2) -0.024(2)
C70 0.119(5) 0.060(3) 0.080(4) -0.008(3) 0.029(3) -0.051(3)
C71 0.060(3) 0.075(4) 0.094(4) -0.013(3) 0.010(3) -0.034(3)
C72 0.079(3) 0.068(3) 0.054(3) -0.008(2) 0.018(2) -0.031(3)
C73 0.045(2) 0.041(2) 0.054(2) -0.0041(19) 0.0028(19) -0.0065(18)
C74 0.061(3) 0.061(3) 0.088(4) -0.017(3) 0.018(3) -0.017(2)
C75 0.086(4) 0.070(4) 0.088(4) -0.002(3) 0.037(3) -0.011(3)
C76 0.095(4) 0.075(4) 0.049(3) -0.006(3) 0.009(3) 0.014(3)
C77 0.096(5) 0.084(4) 0.100(4) -0.048(4) 0.015(4) -0.024(4)
C78 0.083(4) 0.072(4) 0.113(5) -0.042(3) 0.035(3) -0.039(3)
C79 0.051(2) 0.043(2) 0.047(2) -0.0044(19) -0.0030(19) -0.0006(19)
C80 0.062(3) 0.057(3) 0.081(3) -0.002(3) -0.008(3) -0.006(2)
C81 0.084(4) 0.086(4) 0.072(4) -0.012(3) -0.027(3) 0.008(3)
C82 0.101(5) 0.088(5) 0.058(3) 0.021(3) -0.004(3) 0.015(4)
C83 0.101(5) 0.089(5) 0.110(5) 0.047(4) -0.008(4) -0.020(4)
C84 0.072(4) 0.062(3) 0.110(4) 0.024(3) -0.014(3) -0.019(3)

loop_
_atom_type_symbol
_atom_type_description
_atom_type_scat_dispersion_real
_atom_type_scat_dispersion_imag
_atom_type_scat_source
C C 0.0033 0.0016 'International Tables Vol C Tables 4.2.6.8 and 6.1.1.4'
H H 0.0000 0.0000 'International Tables Vol C Tables 4.2.6.8 and 6.1.1.4'
O O 0.0106 0.0060 'International Tables Vol C Tables 4.2.6.8 and 6.1.1.4'
P P 0.1023 0.0942 'International Tables Vol C Tables 4.2.6.8 and 6.1.1.4'
Ru Ru -1.2594 0.8363 'International Tables Vol C Tables 4.2.6.8 and 6.1.1.4'
Sn Sn -0.6537 1.4246 'International Tables Vol C Tables 4.2.6.8 and 6.1.1.4'
Pt Pt -1.7033 8.3905 'International Tables Vol C Tables 4.2.6.8 and 6.1.1.4'

loop_
_geom_angle_atom_site_label_1
_geom_angle_atom_site_label_2
_geom_angle_atom_site_label_3
_geom_angle
_geom_angle_site_symmetry_1
_geom_angle_site_symmetry_3
_geom_angle_publ_flag
C1 Pt1 P1 175.57(9) . . ?
C1 Pt1 Ru1 45.62(8) . . ?
P1 Pt1 Ru1 129.95(3) . . ?
C1 Pt1 Ru3 46.81(8) . . ?
P1 Pt1 Ru3 137.62(3) . . ?
Ru1 Pt1 Ru3 92.423(10) . . ?
C1 Pt1 Ru2 42.36(8) . . ?
P1 Pt1 Ru2 137.83(3) . . ?
Ru1 Pt1 Ru2 60.316(9) . . ?
Ru3 Pt1 Ru2 58.092(9) . . ?
C1 Pt1 Ru4 42.37(8) . . ?
P1 Pt1 Ru4 137.50(3) . . ?
Ru1 Pt1 Ru4 60.675(9) . . ?
Ru3 Pt1 Ru4 57.832(9) . . ?
Ru2 Pt1 Ru4 84.604(9) . . ?
C1 Pt1 H1 87.0(16) . . ?
P1 Pt1 H1 88.6(16) . . ?
Ru1 Pt1 H1 41.5(16) . . ?
Ru3 Pt1 H1 133.7(16) . . ?
Ru2 Pt1 H1 91.6(16) . . ?
Ru4 Pt1 H1 87.9(16) . . ?
C1 Pt1 H2 85.8(17) . . ?
P1 Pt1 H2 98.6(17) . . ?
Ru1 Pt1 H2 130.8(17) . . ?
Ru3 Pt1 H2 39.7(17) . . ?
Ru2 Pt1 H2 90.8(16) . . ?
Ru4 Pt1 H2 79.1(17) . . ?
H1 Pt1 H2 167(2) . . ?
C12 Ru1 C11 92.68(18) . . ?
C12 Ru1 C1 130.87(15) . . ?
C11 Ru1 C1 133.62(15) . . ?
C12 Ru1 Sn1 92.93(13) . . ?
C11 Ru1 Sn1 92.01(13) . . ?
C1 Ru1 Sn1 99.57(9) . . ?
C12 Ru1 Pt1 109.42(13) . . ?
C11 Ru1 Pt1 111.00(13) . . ?
C1 Ru1 Pt1 46.83(9) . . ?
Sn1 Ru1 Pt1 146.400(13) . . ?
C12 Ru1 Ru2 87.92(12) . . ?
C11 Ru1 Ru2 174.74(13) . . ?
C1 Ru1 Ru2 44.38(8) . . ?
Sn1 Ru1 Ru2 93.179(12) . . ?
Pt1 Ru1 Ru2 63.945(9) . . ?
C12 Ru1 Ru4 173.12(13) . . ?
C11 Ru1 Ru4 90.95(13) . . ?
C1 Ru1 Ru4 44.09(8) . . ?
Sn1 Ru1 Ru4 92.778(12) . . ?
Pt1 Ru1 Ru4 63.781(9) . . ?
Ru2 Ru1 Ru4 87.934(11) . . ?
C12 Ru1 Ru5 125.57(13) . . ?
C11 Ru1 Ru5 127.18(13) . . ?
C1 Ru1 Ru5 43.90(9) . . ?
Sn1 Ru1 Ru5 55.664(10) . . ?
Pt1 Ru1 Ru5 90.737(10) . . ?
Ru2 Ru1 Ru5 55.840(10) . . ?
Ru4 Ru1 Ru5 55.569(10) . . ?
C12 Ru1 H1 88.1(14) . . ?
C11 Ru1 H1 84.6(14) . . ?
C1 Ru1 H1 82.2(14) . . ?
Sn1 Ru1 H1 176.5(14) . . ?
Pt1 Ru1 H1 35.4(14) . . ?
Ru2 Ru1 H1 90.2(14) . . ?
Ru4 Ru1 H1 86.4(14) . . ?
Ru5 Ru1 H1 126.0(14) . . ?
C23 Ru2 C22 91.6(2) . . ?
C23 Ru2 C21 93.48(18) . . ?
C22 Ru2 C21 91.9(2) . . ?
C23 Ru2 C1 124.90(15) . . ?
C22 Ru2 C1 127.22(16) . . ?
C21 Ru2 C1 118.57(16) . . ?
C23 Ru2 Ru5 90.68(13) . . ?
C22 Ru2 Ru5 103.00(16) . . ?
C21 Ru2 Ru5 164.45(13) . . ?
C1 Ru2 Ru5 48.05(9) . . ?
C23 Ru2 Ru3 86.27(13) . . ?
C22 Ru2 Ru3 166.19(16) . . ?
C21 Ru2 Ru3 101.89(14) . . ?
C1 Ru2 Ru3 46.26(8) . . ?
Ru5 Ru2 Ru3 63.421(11) . . ?
C23 Ru2 Ru1 152.13(14) . . ?
C22 Ru2 Ru1 86.55(13) . . ?
C21 Ru2 Ru1 114.36(13) . . ?
C1 Ru2 Ru1 42.82(8) . . ?
Ru5 Ru2 Ru1 62.825(10) . . ?
Ru3 Ru2 Ru1 88.954(12) . . ?
C23 Ru2 Pt1 138.25(14) . . ?
C22 Ru2 Pt1 128.72(15) . . ?
C21 Ru2 Pt1 76.98(13) . . ?
C1 Ru2 Pt1 41.94(9) . . ?
Ru5 Ru2 Pt1 89.974(10) . . ?
Ru3 Ru2 Pt1 57.227(9) . . ?
Ru1 Ru2 Pt1 55.739(8) . . ?
C31 Ru3 C32 94.77(18) . . ?
C31 Ru3 C33 96.28(19) . . ?
C32 Ru3 C33 95.57(19) . . ?
C31 Ru3 C1 129.26(15) . . ?
C32 Ru3 C1 129.13(15) . . ?
C33 Ru3 C1 102.26(17) . . ?
C31 Ru3 Pt1 106.36(13) . . ?
C32 Ru3 Pt1 104.10(14) . . ?
C33 Ru3 Pt1 148.33(14) . . ?
C1 Ru3 Pt1 46.14(9) . . ?
C31 Ru3 Ru4 171.07(13) . . ?
C32 Ru3 Ru4 86.08(13) . . ?
C33 Ru3 Ru4 92.48(13) . . ?
C1 Ru3 Ru4 46.36(8) . . ?
Pt1 Ru3 Ru4 64.879(9) . . ?
C31 Ru3 Ru2 85.53(12) . . ?
C32 Ru3 Ru2 168.22(14) . . ?
C33 Ru3 Ru2 96.10(14) . . ?
C1 Ru3 Ru2 46.09(8) . . ?
Pt1 Ru3 Ru2 64.681(9) . . ?
Ru4 Ru3 Ru2 91.825(12) . . ?
C31 Ru3 Ru5 127.22(13) . . ?
C32 Ru3 Ru5 129.62(13) . . ?
C33 Ru3 Ru5 57.86(14) . . ?
C1 Ru3 Ru5 44.44(9) . . ?
Pt1 Ru3 Ru5 90.584(11) . . ?
Ru4 Ru3 Ru5 56.931(10) . . ?
Ru2 Ru3 Ru5 56.931(10) . . ?
C31 Ru3 H2 88.8(15) . . ?
C32 Ru3 H2 74.3(15) . . ?
C33 Ru3 H2 169.1(15) . . ?
C1 Ru3 H2 81.7(15) . . ?
Pt1 Ru3 H2 36.2(15) . . ?
Ru4 Ru3 H2 82.9(15) . . ?
Ru2 Ru3 H2 93.9(15) . . ?
Ru5 Ru3 H2 125.7(15) . . ?
C42 Ru4 C43 91.79(19) . . ?
C42 Ru4 C41 90.93(19) . . ?
C43 Ru4 C41 92.6(2) . . ?
C42 Ru4 C1 125.95(15) . . ?
C43 Ru4 C1 125.30(16) . . ?
C41 Ru4 C1 120.62(16) . . ?
C42 Ru4 Ru5 91.04(13) . . ?
C43 Ru4 Ru5 101.68(14) . . ?
C41 Ru4 Ru5 165.48(15) . . ?
C1 Ru4 Ru5 48.13(9) . . ?
C42 Ru4 Ru3 87.41(13) . . ?
C43 Ru4 Ru3 165.23(14) . . ?
C41 Ru4 Ru3 102.12(16) . . ?
C1 Ru4 Ru3 46.45(8) . . ?
Ru5 Ru4 Ru3 63.607(11) . . ?
C42 Ru4 Ru1 152.01(13) . . ?
C43 Ru4 Ru1 84.99(13) . . ?
C41 Ru4 Ru1 116.96(15) . . ?
C1 Ru4 Ru1 42.48(8) . . ?
Ru5 Ru4 Ru1 62.645(10) . . ?
Ru3 Ru4 Ru1 88.803(11) . . ?
C42 Ru4 Pt1 139.48(14) . . ?
C43 Ru4 Pt1 127.53(14) . . ?
C41 Ru4 Pt1 79.23(13) . . ?
C1 Ru4 Pt1 41.88(9) . . ?
Ru5 Ru4 Pt1 90.000(11) . . ?
Ru3 Ru4 Pt1 57.289(9) . . ?
Ru1 Ru4 Pt1 55.544(8) . . ?
C51 Ru5 C52 92.7(2) . . ?
C51 Ru5 C1 133.96(17) . . ?
C52 Ru5 C1 132.41(15) . . ?
C51 Ru5 C33 89.81(18) . . ?
C52 Ru5 C33 87.39(17) . . ?
C1 Ru5 C33 84.44(13) . . ?
C51 Ru5 Sn1 90.65(15) . . ?
C52 Ru5 Sn1 90.29(13) . . ?
C1 Ru5 Sn1 96.88(8) . . ?
C33 Ru5 Sn1 177.65(10) . . ?
C51 Ru5 Ru4 172.21(15) . . ?
C52 Ru5 Ru4 84.69(13) . . ?
C1 Ru5 Ru4 47.79(8) . . ?
C33 Ru5 Ru4 82.75(10) . . ?
Sn1 Ru5 Ru4 96.687(12) . . ?
C51 Ru5 Ru2 86.44(15) . . ?
C52 Ru5 Ru2 173.09(13) . . ?
C1 Ru5 Ru2 47.64(8) . . ?
C33 Ru5 Ru2 85.75(10) . . ?
Sn1 Ru5 Ru2 96.579(13) . . ?
Ru4 Ru5 Ru2 95.282(13) . . ?
C51 Ru5 Ru3 115.62(14) . . ?
C52 Ru5 Ru3 114.94(13) . . ?
C1 Ru5 Ru3 44.23(8) . . ?
C33 Ru5 Ru3 40.25(11) . . ?
Sn1 Ru5 Ru3 141.103(14) . . ?
Ru4 Ru5 Ru3 59.462(10) . . ?
Ru2 Ru5 Ru3 59.648(10) . . ?
C51 Ru5 Ru1 125.27(15) . . ?
C52 Ru5 Ru1 124.11(13) . . ?
C1 Ru5 Ru1 42.03(8) . . ?
C33 Ru5 Ru1 126.45(11) . . ?
Sn1 Ru5 Ru1 54.847(10) . . ?
Ru4 Ru5 Ru1 61.786(10) . . ?
Ru2 Ru5 Ru1 61.335(10) . . ?
Ru3 Ru5 Ru1 86.256(11) . . ?
C65 P1 C61 108.2(2) . . ?
C65 P1 C69 106.5(2) . . ?
C61 P1 C69 108.8(2) . . ?
C65 P1 Pt1 110.78(13) . . ?
C61 P1 Pt1 112.59(16) . . ?
C69 P1 Pt1 109.82(13) . . ?
C73 Sn1 C79 104.55(15) . . ?
C73 Sn1 Ru1 122.59(11) . . ?
C79 Sn1 Ru1 118.16(11) . . ?
C73 Sn1 Ru5 119.16(11) . . ?
C79 Sn1 Ru5 120.87(12) . . ?
Ru1 Sn1 Ru5 69.488(11) . . ?
Ru1 C1 Pt1 87.55(12) . . ?
Ru1 C1 Ru2 92.80(12) . . ?
Pt1 C1 Ru2 95.70(13) . . ?
Ru1 C1 Ru4 93.44(12) . . ?
Pt1 C1 Ru4 95.74(12) . . ?
Ru2 C1 Ru4 167.18(18) . . ?
Ru1 C1 Ru3 174.60(18) . . ?
Pt1 C1 Ru3 87.05(12) . . ?
Ru2 C1 Ru3 87.65(11) . . ?
Ru4 C1 Ru3 87.19(11) . . ?
Ru1 C1 Ru5 94.07(13) . . ?
Pt1 C1 Ru5 178.38(17) . . ?
Ru2 C1 Ru5 84.31(11) . . ?
Ru4 C1 Ru5 84.08(12) . . ?
Ru3 C1 Ru5 91.33(12) . . ?
O11 C11 Ru1 176.3(4) . . ?
O12 C12 Ru1 177.1(4) . . ?
O21 C21 Ru2 171.5(4) . . ?
O22 C22 Ru2 175.6(4) . . ?
O23 C23 Ru2 179.0(5) . . ?
O31 C31 Ru3 176.5(4) . . ?
O32 C32 Ru3 175.3(4) . . ?
O33 C33 Ru3 158.4(4) . . ?
O33 C33 Ru5 119.7(4) . . ?
Ru3 C33 Ru5 81.89(15) . . ?
O41 C41 Ru4 171.1(4) . . ?
O42 C42 Ru4 178.0(4) . . ?
O43 C43 Ru4 175.8(4) . . ?
O51 C51 Ru5 176.6(5) . . ?
O52 C52 Ru5 176.1(4) . . ?
C63 C61 C64 109.1(4) . . ?
C63 C61 C62 106.7(5) . . ?
C64 C61 C62 107.4(4) . . ?
C63 C61 P1 107.1(3) . . ?
C64 C61 P1 115.5(4) . . ?
C62 C61 P1 110.7(3) . . ?
C61 C62 H62A 109.5 . . ?
C61 C62 H62B 109.5 . . ?
H62A C62 H62B 109.5 . . ?
C61 C62 H62C 109.5 . . ?
H62A C62 H62C 109.5 . . ?
H62B C62 H62C 109.5 . . ?
C61 C63 H63A 109.5 . . ?
C61 C63 H63B 109.5 . . ?
H63A C63 H63B 109.5 . . ?
C61 C63 H63C 109.5 . . ?
H63A C63 H63C 109.5 . . ?
H63B C63 H63C 109.5 . . ?
C61 C64 H64A 109.5 . . ?
C61 C64 H64B 109.5 . . ?
H64A C64 H64B 109.5 . . ?
C61 C64 H64C 109.5 . . ?
H64A C64 H64C 109.5 . . ?
H64B C64 H64C 109.5 . . ?
C66 C65 C67 107.1(4) . . ?
C66 C65 C68 107.2(4) . . ?
C67 C65 C68 108.0(4) . . ?
C66 C65 P1 108.6(3) . . ?
C67 C65 P1 115.7(3) . . ?
C68 C65 P1 109.8(3) . . ?
C65 C66 H66A 109.5 . . ?
C65 C66 H66B 109.5 . . ?
H66A C66 H66B 109.5 . . ?
C65 C66 H66C 109.5 . . ?
H66A C66 H66C 109.5 . . ?
H66B C66 H66C 109.5 . . ?
C65 C67 H67A 109.5 . . ?
C65 C67 H67B 109.5 . . ?
H67A C67 H67B 109.5 . . ?
C65 C67 H67C 109.5 . . ?
H67A C67 H67C 109.5 . . ?
H67B C67 H67C 109.5 . . ?
C65 C68 H68A 109.5 . . ?
C65 C68 H68B 109.5 . . ?
H68A C68 H68B 109.5 . . ?
C65 C68 H68C 109.5 . . ?
H68A C68 H68C 109.5 . . ?
H68B C68 H68C 109.5 . . ?
C71 C69 C70 108.0(4) . . ?
C71 C69 C72 105.7(4) . . ?
C70 C69 C72 108.1(4) . . ?
C71 C69 P1 109.8(3) . . ?
C70 C69 P1 115.4(3) . . ?
C72 C69 P1 109.4(3) . . ?
C69 C70 H70A 109.5 . . ?
C69 C70 H70B 109.5 . . ?
H70A C70 H70B 109.5 . . ?
C69 C70 H70C 109.5 . . ?
H70A C70 H70C 109.5 . . ?
H70B C70 H70C 109.5 . . ?
C69 C71 H71A 109.5 . . ?
C69 C71 H71B 109.5 . . ?
H71A C71 H71B 109.5 . . ?
C69 C71 H71C 109.5 . . ?
H71A C71 H71C 109.5 . . ?
H71B C71 H71C 109.5 . . ?
C69 C72 H72A 109.5 . . ?
C69 C72 H72B 109.5 . . ?
H72A C72 H72B 109.5 . . ?
C69 C72 H72C 109.5 . . ?
H72A C72 H72C 109.5 . . ?
H72B C72 H72C 109.5 . . ?
C74 C73 C78 117.4(4) . . ?
C74 C73 Sn1 123.0(3) . . ?
C78 C73 Sn1 119.6(3) . . ?
C73 C74 C75 121.3(5) . . ?
C73 C74 H74 119.3 . . ?
C75 C74 H74 119.3 . . ?
C76 C75 C74 120.6(5) . . ?
C76 C75 H75 119.7 . . ?
C74 C75 H75 119.7 . . ?
C75 C76 C77 119.8(5) . . ?
C75 C76 H76 120.1 . . ?
C77 C76 H76 120.1 . . ?
C76 C77 C78 119.4(6) . . ?
C76 C77 H77 120.3 . . ?
C78 C77 H77 120.3 . . ?
C73 C78 C77 121.5(5) . . ?
C73 C78 H78 119.3 . . ?
C77 C78 H78 119.3 . . ?
C84 C79 C80 116.5(4) . . ?
C84 C79 Sn1 123.3(4) . . ?
C80 C79 Sn1 120.1(4) . . ?
C79 C80 C81 121.6(5) . . ?
C79 C80 H80 119.2 . . ?
C81 C80 H80 119.2 . . ?
C82 C81 C80 120.4(6) . . ?
C82 C81 H81 119.8 . . ?
C80 C81 H81 119.8 . . ?
C81 C82 C83 119.8(6) . . ?
C81 C82 H82 120.1 . . ?
C83 C82 H82 120.1 . . ?
C82 C83 C84 120.5(6) . . ?
C82 C83 H83 119.7 . . ?
C84 C83 H83 119.7 . . ?
C79 C84 C83 121.1(6) . . ?
C79 C84 H84 119.4 . . ?
C83 C84 H84 119.4 . . ?

loop_
_geom_bond_atom_site_label_1
_geom_bond_atom_site_label_2
_geom_bond_distance
_geom_bond_site_symmetry_2
_geom_bond_publ_flag
Pt1 C1 2.057(3) . ?
Pt1 P1 2.3255(10) . ?
Pt1 Ru1 2.8171(3) . ?
Pt1 Ru3 2.8483(3) . ?
Pt1 Ru2 3.0621(3) . ?
Pt1 Ru4 3.0650(3) . ?
Pt1 H1 1.68(5) . ?
Pt1 H2 1.73(5) . ?
Ru1 C12 1.873(4) . ?
Ru1 C11 1.895(4) . ?
Ru1 C1 2.015(3) . ?
Ru1 Sn1 2.6209(4) . ?
Ru1 Ru2 2.9612(4) . ?
Ru1 Ru4 2.9787(4) . ?
Ru1 Ru5 3.0023(4) . ?
Ru1 H1 1.92(5) . ?
Ru2 C23 1.889(4) . ?
Ru2 C22 1.900(5) . ?
Ru2 C21 1.914(5) . ?
Ru2 C1 2.074(3) . ?
Ru2 Ru5 2.7926(4) . ?
Ru2 Ru3 2.8756(4) . ?
Ru3 C31 1.915(4) . ?
Ru3 C32 1.926(4) . ?
Ru3 C33 1.945(5) . ?
Ru3 C1 2.079(3) . ?
Ru3 Ru4 2.8655(4) . ?
Ru3 Ru5 2.9802(4) . ?
Ru3 H2 1.88(5) . ?
Ru4 C42 1.897(5) . ?
Ru4 C43 1.905(5) . ?
Ru4 C41 1.907(5) . ?
Ru4 C1 2.076(3) . ?
Ru4 Ru5 2.7881(4) . ?
Ru5 C51 1.879(5) . ?
Ru5 C52 1.892(4) . ?
Ru5 C1 2.087(3) . ?
Ru5 C33 2.549(5) . ?
Ru5 Sn1 2.6469(4) . ?
P1 C65 1.917(4) . ?
P1 C61 1.920(4) . ?
P1 C69 1.925(4) . ?
Sn1 C73 2.149(4) . ?
Sn1 C79 2.161(4) . ?
O11 C11 1.131(5) . ?
O12 C12 1.138(5) . ?
O21 C21 1.129(5) . ?
O22 C22 1.125(5) . ?
O23 C23 1.133(5) . ?
O31 C31 1.126(5) . ?
O32 C32 1.126(5) . ?
O33 C33 1.152(5) . ?
O41 C41 1.129(5) . ?
O42 C42 1.134(5) . ?
O43 C43 1.130(5) . ?
O51 C51 1.144(5) . ?
O52 C52 1.139(5) . ?
C61 C63 1.523(7) . ?
C61 C64 1.538(6) . ?
C61 C62 1.545(7) . ?
C62 H62A 0.9600 . ?
C62 H62B 0.9600 . ?
C62 H62C 0.9600 . ?
C63 H63A 0.9600 . ?
C63 H63B 0.9600 . ?
C63 H63C 0.9600 . ?
C64 H64A 0.9600 . ?
C64 H64B 0.9600 . ?
C64 H64C 0.9600 . ?
C65 C66 1.534(7) . ?
C65 C67 1.536(6) . ?
C65 C68 1.542(6) . ?
C66 H66A 0.9600 . ?
C66 H66B 0.9600 . ?
C66 H66C 0.9600 . ?
C67 H67A 0.9600 . ?
C67 H67B 0.9600 . ?
C67 H67C 0.9600 . ?
C68 H68A 0.9600 . ?
C68 H68B 0.9600 . ?
C68 H68C 0.9600 . ?
C69 C71 1.532(6) . ?
C69 C70 1.534(6) . ?
C69 C72 1.539(6) . ?
C70 H70A 0.9600 . ?
C70 H70B 0.9600 . ?
C70 H70C 0.9600 . ?
C71 H71A 0.9600 . ?
C71 H71B 0.9600 . ?
C71 H71C 0.9600 . ?
C72 H72A 0.9600 . ?
C72 H72B 0.9600 . ?
C72 H72C 0.9600 . ?
C73 C74 1.356(6) . ?
C73 C78 1.369(6) . ?
C74 C75 1.387(7) . ?
C74 H74 0.9300 . ?
C75 C76 1.346(8) . ?
C75 H75 0.9300 . ?
C76 C77 1.350(8) . ?
C76 H76 0.9300 . ?
C77 C78 1.400(7) . ?
C77 H77 0.9300 . ?
C78 H78 0.9300 . ?
C79 C84 1.371(7) . ?
C79 C80 1.376(6) . ?
C80 C81 1.384(7) . ?
C80 H80 0.9300 . ?
C81 C82 1.334(8) . ?
C81 H81 0.9300 . ?
C82 C83 1.345(9) . ?
C82 H82 0.9300 . ?
C83 C84 1.390(8) . ?
C83 H83 0.9300 . ?
C84 H84 0.9300 . ?
